data_2002198
loop_
_publ_author_name
'Christian, H P'
'Mueller-Buschbaum, Hk'

_publ_section_title
;
Ueber ein neues Kupfervanadat Cu4 V2.15 O9.38
;
_journal_name_full
;
Zeitschrift fuer Naturforschung, Teil B. Anorganische Chemie,
Organische Chemie (2,1947-32,1977)
;
_journal_page_first 175
_journal_page_last 178
_journal_volume 30
_journal_year 1975
_chemical_formula_structural 'Cu4 V2.15 O9.38'
_chemical_formula_sum 'Cu4 O9.38 V2.15'
_chemical_name_systematic 'Copper vanadium oxide (4/2.2/9.4)'
_space_group_IT_number 19
_symmetry_cell_setting orthorhombic
_symmetry_Int_Tables_number 19
_symmetry_space_group_name_Hall 'P 2ac 2ab'
_symmetry_space_group_name_H-M 'P 21 21 21'
_cell_angle_alpha 90
_cell_angle_beta 90
_cell_angle_gamma 90
_cell_formula_units_Z 4
_cell_length_a 15.021
_cell_length_b 8.564
_cell_length_c 6.055
_cell_volume 778.9
_refine_ls_R_factor_all 0.078
_cod_database_code 2002198

loop_
_symmetry_equiv_pos_as_xyz
x,y,z
1/2-x,-y,1/2+z
1/2+x,1/2-y,-z
-x,1/2+y,1/2-z

loop_
_atom_site_label
_atom_site_type_symbol
_atom_site_symmetry_multiplicity
_atom_site_Wyckoff_symbol
_atom_site_fract_x
_atom_site_fract_y
_atom_site_fract_z
_atom_site_occupancy
_atom_site_attached_hydrogens
_atom_site_calc_flag
Cu1 Cu2+ 4 a 0.0343 0.355 0. 1. 0 d
Cu2 Cu2+ 4 a 0.3911 0.3675 0.2261 1. 0 d
Cu3 Cu2+ 4 a 0.3864 0.3692 0.7205 1. 0 d
Cu4 Cu2+ 4 a 0.3232 0.0853 -0.0223 1. 0 d
V1 V5+ 4 a 0.1701 0.3136 0.4631 1. 0 d
V2 V5+ 4 a 0.4053 0.0258 0.4757 1. 0 d
V3 V5+ 4 a 0.209 0.3669 -0.0592 0.15 0 d
O1 O2- 4 a 0.023 0.13 0.001 0.938 0 d
O2 O2- 4 a 0.312 0.313 -0.03 0.938 0 d
O3 O2- 4 a 0.197 0.039 -0.026 0.938 0 d
O4 O2- 4 a 0.13 0.401 0.222 0.938 0 d
O5 O2- 4 a 0.424 0.139 0.231 0.938 0 d
O6 O2- 4 a 0.126 0.409 0.701 0.938 0 d
O7 O2- 4 a 0.42 0.142 0.71 0.938 0 d
O8 O2- 4 a 0.137 0.124 0.476 0.938 0 d
O9 O2- 4 a 0.28 0.326 0.469 0.938 0 d
O10 O2- 4 a 0.466 0.418 0.469 0.938 0 d

loop_
_atom_type_symbol
_atom_type_oxidation_number
Cu2+ 2.000
V5+ 5.000
O2- -2.000
